data_2019976
loop_
_publ_author_name
'Bussey, Katherine A.'
'Cavalier, Annie R.'
'Connell, Jennifer R.'
'Mraz, Margaret E.'
'Oshin, Kayode D.'
'Pintauer, Tomislav'
'Oliver, Allen G.'

_publ_section_title
;
 Structural studies of (prop-2-en-1-yl)bis[(pyridin-2-yl)methylidene]amine
 hetero-scorpionate copper complexes
;
_journal_coeditor_code SK3587
_journal_issue 7
_journal_name_full 'Acta Crystallographica Section C'
_journal_page_first
;
;
_journal_paper_doi 10.1107/S2053229615010335
_journal_volume 71
_journal_year 2015
_chemical_formula_iupac '[Cu2 Cl2 (C15 H17 N3)2] (C24 H20 B)2'
_chemical_formula_moiety 'C30 H34 Cl2 Cu2 N6 2+, 2(C24 H20 B -)'
_chemical_formula_sum 'C78 H74 B2 Cl2 Cu2 N6'
_chemical_formula_weight 1315.05
_chemical_name_systematic
'Di-\m-chlorido-bis({(prop-2-en-1-yl)bis[pyridin-2-yl)methylidene]amine-\k^3^<i>N</i>,<i>N</i>',<i>N</i>''}copper(II)) bis(tetraphenylborate)'
_space_group_crystal_system monoclinic
_space_group_IT_number 14
_space_group_name_Hall '-P 2yn'
_space_group_name_H-M_alt 'P 1 21/n 1'
_symmetry_space_group_name_Hall '-P 2yn'
_symmetry_space_group_name_H-M 'P 1 21/n 1'
_atom_sites_solution_hydrogens geom
_atom_sites_solution_primary direct
_atom_sites_solution_secondary difmap
_audit_creation_method SHELXL-2014/7
_cell_angle_alpha 90
_cell_angle_beta 91.4850(10)
_cell_angle_gamma 90
_cell_formula_units_Z 2
_cell_length_a 10.3914(2)
_cell_length_b 12.2672(3)
_cell_length_c 26.0083(6)
_cell_measurement_reflns_used 9988
_cell_measurement_temperature 150(2)
_cell_measurement_theta_max 26.7415
_cell_measurement_theta_min 2.5655
_cell_volume 3314.25(13)
_computing_cell_refinement
;
SAINT (Bruker, 2008)
;
_computing_data_collection
;
APEX2 (Bruker, 2008)
;
_computing_data_reduction
;
SAINT (Bruker, 2008)
;
_computing_molecular_graphics
;
OLEX2 (Dolomanov <i>et al.</i>, 2009)
;
_computing_publication_material
;
publCIF (Westrip, 2010)
;
_computing_structure_refinement
;
SHELXL2014 (Sheldrick, 2015)
;
_computing_structure_solution
;
SHELXS97 (Sheldrick, 2008)
;
_diffrn_ambient_temperature 150(2)
_diffrn_detector_area_resol_mean 8.33
_diffrn_measured_fraction_theta_full 1.000
_diffrn_measured_fraction_theta_max 0.999
_diffrn_measurement_device_type 'Bruker SMART APEXII'
_diffrn_measurement_method '\f and \w scans'
_diffrn_radiation_monochromator graphite
_diffrn_radiation_source 'fine-focus sealed tube'
_diffrn_radiation_type MoK\a
_diffrn_radiation_wavelength 0.71073
_diffrn_reflns_av_R_equivalents 0.0286
_diffrn_reflns_limit_h_max 13
_diffrn_reflns_limit_h_min -13
_diffrn_reflns_limit_k_max 15
_diffrn_reflns_limit_k_min -15
_diffrn_reflns_limit_l_max 32
_diffrn_reflns_limit_l_min -32
_diffrn_reflns_number 42327
_diffrn_reflns_theta_full 25.242
_diffrn_reflns_theta_max 26.776
_diffrn_reflns_theta_min 1.566
_exptl_absorpt_coefficient_mu 0.772
_exptl_absorpt_correction_T_max 0.8529
_exptl_absorpt_correction_T_min 0.6906
_exptl_absorpt_correction_type multi-scan
_exptl_absorpt_process_details
;
(SADABS; Krause <i>et al.</i>, 2015)
;
_exptl_crystal_colour blue
_exptl_crystal_density_diffrn 1.318
_exptl_crystal_description rhomboid
_exptl_crystal_F_000 1372
_exptl_crystal_size_max 0.518
_exptl_crystal_size_mid 0.218
_exptl_crystal_size_min 0.213
_refine_diff_density_max 0.632
_refine_diff_density_min -0.331
_refine_ls_extinction_method none
_refine_ls_goodness_of_fit_ref 1.028
_refine_ls_hydrogen_treatment constr
_refine_ls_matrix_type full
_refine_ls_number_parameters 425
_refine_ls_number_reflns 7079
_refine_ls_number_restraints 0
_refine_ls_restrained_S_all 1.028
_refine_ls_R_factor_all 0.0409
_refine_ls_R_factor_gt 0.0319
_refine_ls_shift/su_max 0.001
_refine_ls_shift/su_mean 0.000
_refine_ls_structure_factor_coef Fsqd
_refine_ls_weighting_details 'w=1/[\s^2^(Fo^2^)+(0.0480P)^2^+1.3734P] where P=(Fo^2^+2Fc^2^)/3'
_refine_ls_weighting_scheme calc
_refine_ls_wR_factor_gt 0.0836
_refine_ls_wR_factor_ref 0.0894
_reflns_number_gt 6006
_reflns_number_total 7079
_reflns_threshold_expression I>2\s(I)
_cod_data_source_file sk3587sup1.cif
_cod_data_source_block 5
_cod_database_code 2019976
_shelx_space_group_comment
;
The symmetry employed for this shelxl refinement is uniquely defined
by the following loop, which should always be used as a source of
symmetry information in preference to the above space-group names.
They are only intended as comments.
;
_shelx_estimated_absorpt_t_min 0.691
_shelx_estimated_absorpt_t_max 0.853

loop_
_space_group_symop_operation_xyz
'x, y, z'
'-x+1/2, y+1/2, -z+1/2'
'-x, -y, -z'
'x-1/2, -y-1/2, z-1/2'

loop_
_atom_site_type_symbol
_atom_site_label
_atom_site_fract_x
_atom_site_fract_y
_atom_site_fract_z
_atom_site_U_iso_or_equiv
_atom_site_adp_type
_atom_site_calc_flag
_atom_site_occupancy
_atom_site_disorder_assembly
_atom_site_disorder_group
Cu Cu1 0.58967(2) 0.96826(2) 0.05495(2) 0.02885(8) Uani d 1 . .
Cl Cl1 0.34988(4) 0.93929(4) 0.01632(2) 0.03497(11) Uani d 1 . .
N N1 0.65150(13) 0.82020(13) 0.03516(5) 0.0312(3) Uani d 1 . .
N N2 0.56575(14) 0.89354(13) 0.12426(5) 0.0299(3) Uani d 1 . .
N N3 0.53381(13) 1.09774(13) 0.09560(5) 0.0302(3) Uani d 1 . .
C C1 0.72573(17) 0.79565(17) -0.00488(7) 0.0371(4) Uani d 1 . .
H H1 0.7425 0.8506 -0.0295 0.045 Uiso calc 1 . .
C C2 0.77808(19) 0.69374(19) -0.01133(8) 0.0440(5) Uani d 1 . .
H H2 0.8295 0.6785 -0.0401 0.053 Uiso calc 1 . .
C C3 0.7549(2) 0.61374(19) 0.02473(8) 0.0458(5) Uani d 1 . .
H H3 0.7909 0.5430 0.0212 0.055 Uiso calc 1 . .
C C4 0.67835(19) 0.63819(17) 0.06611(8) 0.0414(4) Uani d 1 . .
H H4 0.6608 0.5844 0.0913 0.050 Uiso calc 1 . .
C C5 0.62796(17) 0.74222(16) 0.07010(7) 0.0333(4) Uani d 1 . .
C C6 0.54168(19) 0.77695(16) 0.11276(7) 0.0370(4) Uani d 1 . .
H H6A 0.4504 0.7662 0.1021 0.044 Uiso calc 1 . .
H H6B 0.5598 0.7324 0.1438 0.044 Uiso calc 1 . .
C C7 0.45336(17) 0.94942(16) 0.14641(7) 0.0331(4) Uani d 1 . .
H H7A 0.4484 0.9330 0.1836 0.040 Uiso calc 1 . .
H H7B 0.3727 0.9246 0.1290 0.040 Uiso calc 1 . .
C C8 0.47144(16) 1.06948(16) 0.13837(6) 0.0305(4) Uani d 1 . .
C C9 0.42605(17) 1.14717(17) 0.17211(7) 0.0359(4) Uani d 1 . .
H H9 0.3807 1.1258 0.2017 0.043 Uiso calc 1 . .
C C10 0.44771(19) 1.25541(18) 0.16205(7) 0.0413(5) Uani d 1 . .
H H10 0.4179 1.3099 0.1848 0.050 Uiso calc 1 . .
C C11 0.5132(2) 1.28447(17) 0.11852(8) 0.0433(5) Uani d 1 . .
H H11 0.5298 1.3590 0.1112 0.052 Uiso calc 1 . .
C C12 0.55404(18) 1.20365(16) 0.08596(7) 0.0372(4) Uani d 1 . .
H H12 0.5979 1.2236 0.0558 0.045 Uiso calc 1 . .
C C13 0.68103(18) 0.90759(19) 0.16005(7) 0.0419(5) Uani d 1 . .
H H13A 0.6879 0.8437 0.1832 0.050 Uiso calc 0.738(10) A 1
H H13B 0.6687 0.9732 0.1815 0.050 Uiso calc 0.738(10) A 1
H H13C 0.6990 0.9865 0.1635 0.050 Uiso calc 0.262(10) A 2
H H13D 0.6581 0.8803 0.1944 0.050 Uiso calc 0.262(10) A 2
C C14 0.8046(3) 0.9192(4) 0.13113(12) 0.0387(10) Uani d 0.738(10) A 1
H H14 0.8149 0.9815 0.1099 0.046 Uiso calc 0.738(10) A 1
C C15 0.8975(4) 0.8485(5) 0.13370(18) 0.0578(12) Uani d 0.738(10) A 1
H H15A 0.8898 0.7854 0.1546 0.069 Uiso calc 0.738(10) A 1
H H15B 0.9732 0.8598 0.1147 0.069 Uiso calc 0.738(10) A 1
C C14A 0.8025(8) 0.8517(11) 0.1445(3) 0.038(3) Uani d 0.262(10) A 2
H H14A 0.8108 0.7746 0.1442 0.046 Uiso calc 0.262(10) A 2
C C15A 0.8925(14) 0.9139(16) 0.1319(5) 0.067(4) Uani d 0.262(10) A 2
H H15C 0.8809 0.9906 0.1327 0.080 Uiso calc 0.262(10) A 2
H H15D 0.9722 0.8840 0.1216 0.080 Uiso calc 0.262(10) A 2
B B1 0.04320(18) 0.40952(16) 0.16838(7) 0.0262(4) Uani d 1 . .
C C16 0.13424(15) 0.37492(14) 0.21864(6) 0.0262(3) Uani d 1 . .
C C17 0.11036(19) 0.27900(15) 0.24593(7) 0.0350(4) Uani d 1 . .
H H17 0.0385 0.2356 0.2356 0.042 Uiso calc 1 . .
C C18 0.1870(2) 0.24432(17) 0.28740(7) 0.0463(5) Uani d 1 . .
H H18 0.1678 0.1779 0.3044 0.056 Uiso calc 1 . .
C C19 0.2912(2) 0.3065(2) 0.30394(7) 0.0507(6) Uani d 1 . .
H H19 0.3458 0.2821 0.3315 0.061 Uiso calc 1 . .
C C20 0.31481(18) 0.4043(2) 0.27997(7) 0.0450(5) Uani d 1 . .
H H20 0.3839 0.4492 0.2918 0.054 Uiso calc 1 . .
C C21 0.23715(17) 0.43764(16) 0.23815(6) 0.0326(4) Uani d 1 . .
H H21 0.2549 0.5056 0.2223 0.039 Uiso calc 1 . .
C C22 0.01424(15) 0.30275(15) 0.13123(6) 0.0277(4) Uani d 1 . .
C C23 0.08903(17) 0.20775(15) 0.13197(7) 0.0329(4) Uani d 1 . .
H H23 0.1565 0.2017 0.1572 0.039 Uiso calc 1 . .
C C24 0.0696(2) 0.12159(17) 0.09762(7) 0.0409(4) Uani d 1 . .
H H24 0.1226 0.0586 0.0999 0.049 Uiso calc 1 . .
C C25 -0.0272(2) 0.12823(18) 0.06021(7) 0.0431(5) Uani d 1 . .
H H25 -0.0414 0.0701 0.0366 0.052 Uiso calc 1 . .
C C26 -0.10279(18) 0.22065(18) 0.05772(7) 0.0394(5) Uani d 1 . .
H H26 -0.1694 0.2262 0.0321 0.047 Uiso calc 1 . .
C C27 -0.08229(17) 0.30590(17) 0.09238(6) 0.0334(4) Uani d 1 . .
H H27 -0.1357 0.3686 0.0897 0.040 Uiso calc 1 . .
C C28 -0.08922(16) 0.46261(14) 0.19156(6) 0.0278(4) Uani d 1 . .
C C29 -0.20598(17) 0.40643(17) 0.19516(7) 0.0352(4) Uani d 1 . .
H H29 -0.2118 0.3341 0.1823 0.042 Uiso calc 1 . .
C C30 -0.31405(19) 0.45312(19) 0.21704(8) 0.0444(5) Uani d 1 . .
H H30 -0.3915 0.4123 0.2189 0.053 Uiso calc 1 . .
C C31 -0.3093(2) 0.55789(19) 0.23598(8) 0.0472(5) Uani d 1 . .
H H31 -0.3833 0.5900 0.2504 0.057 Uiso calc 1 . .
C C32 -0.1952(2) 0.61582(17) 0.23374(8) 0.0436(5) Uani d 1 . .
H H32 -0.1903 0.6879 0.2470 0.052 Uiso calc 1 . .
C C33 -0.08759(19) 0.56819(16) 0.21206(7) 0.0348(4) Uani d 1 . .
H H33 -0.0100 0.6090 0.2112 0.042 Uiso calc 1 . .
C C34 0.11517(16) 0.49713(15) 0.13066(6) 0.0280(3) Uani d 1 . .
C C35 0.05047(19) 0.58030(17) 0.10391(7) 0.0373(4) Uani d 1 . .
H H35 -0.0386 0.5908 0.1097 0.045 Uiso calc 1 . .
C C36 0.1107(2) 0.64867(18) 0.06903(8) 0.0460(5) Uani d 1 . .
H H36 0.0626 0.7039 0.0516 0.055 Uiso calc 1 . .
C C37 0.2401(2) 0.63630(17) 0.05979(7) 0.0425(5) Uani d 1 . .
H H37 0.2821 0.6835 0.0366 0.051 Uiso calc 1 . .
C C38 0.30705(19) 0.55453(17) 0.08469(7) 0.0394(4) Uani d 1 . .
H H38 0.3960 0.5446 0.0785 0.047 Uiso calc 1 . .
C C39 0.24534(18) 0.48612(16) 0.11897(7) 0.0334(4) Uani d 1 . .
H H39 0.2937 0.4294 0.1352 0.040 Uiso calc 1 . .

loop_
_atom_site_aniso_label
_atom_site_aniso_U_11
_atom_site_aniso_U_22
_atom_site_aniso_U_33
_atom_site_aniso_U_12
_atom_site_aniso_U_13
_atom_site_aniso_U_23
Cu1 0.03074(12) 0.03593(14) 0.02021(11) -0.00552(9) 0.00718(8) -0.00348(8)
Cl1 0.0353(2) 0.0452(3) 0.0245(2) -0.00992(19) 0.00390(16) -0.00040(17)
N1 0.0281(7) 0.0408(9) 0.0249(7) -0.0026(6) 0.0038(5) -0.0060(6)
N2 0.0321(7) 0.0373(9) 0.0207(6) 0.0006(6) 0.0049(5) -0.0027(6)
N3 0.0290(7) 0.0365(9) 0.0251(7) -0.0038(6) 0.0034(5) -0.0035(6)
C1 0.0338(9) 0.0502(12) 0.0277(8) -0.0009(8) 0.0068(7) -0.0072(8)
C2 0.0393(10) 0.0574(14) 0.0359(10) 0.0034(10) 0.0083(8) -0.0122(9)
C3 0.0426(11) 0.0461(12) 0.0487(12) 0.0066(9) 0.0023(9) -0.0132(10)
C4 0.0421(10) 0.0402(11) 0.0420(10) 0.0008(9) 0.0026(8) -0.0031(9)
C5 0.0309(9) 0.0393(11) 0.0299(9) -0.0020(8) 0.0020(7) -0.0054(8)
C6 0.0423(10) 0.0375(11) 0.0318(9) -0.0024(8) 0.0106(8) 0.0012(8)
C7 0.0342(9) 0.0431(11) 0.0224(8) 0.0011(8) 0.0099(7) -0.0001(7)
C8 0.0291(8) 0.0414(10) 0.0209(7) 0.0012(7) -0.0003(6) -0.0017(7)
C9 0.0349(9) 0.0478(12) 0.0251(8) 0.0086(8) 0.0022(7) -0.0027(8)
C10 0.0402(10) 0.0463(12) 0.0374(10) 0.0105(9) -0.0008(8) -0.0105(9)
C11 0.0460(11) 0.0346(11) 0.0492(11) -0.0002(9) 0.0012(9) -0.0047(9)
C12 0.0368(9) 0.0404(11) 0.0346(9) -0.0060(8) 0.0054(7) -0.0021(8)
C13 0.0401(10) 0.0563(13) 0.0289(9) 0.0066(9) -0.0048(8) -0.0070(9)
C14 0.0368(19) 0.043(2) 0.0360(14) -0.0077(14) -0.0060(11) 0.0073(14)
C15 0.039(2) 0.063(3) 0.072(2) 0.002(2) -0.0006(16) -0.012(2)
C14A 0.037(5) 0.044(7) 0.033(4) 0.005(4) -0.003(3) 0.001(4)
C15A 0.043(7) 0.072(10) 0.085(8) 0.005(7) 0.002(5) 0.007(8)
B1 0.0282(9) 0.0284(10) 0.0222(8) -0.0008(8) 0.0023(7) 0.0014(7)
C16 0.0285(8) 0.0280(9) 0.0221(7) 0.0032(7) 0.0048(6) -0.0009(6)
C17 0.0504(11) 0.0290(10) 0.0260(8) 0.0003(8) 0.0073(7) -0.0001(7)
C18 0.0760(15) 0.0366(11) 0.0270(9) 0.0242(11) 0.0126(9) 0.0059(8)
C19 0.0504(12) 0.0747(17) 0.0267(9) 0.0310(12) -0.0003(8) 0.0015(10)
C20 0.0305(9) 0.0762(16) 0.0282(9) 0.0044(10) 0.0000(7) -0.0080(10)
C21 0.0322(9) 0.0410(10) 0.0247(8) -0.0013(8) 0.0042(7) -0.0015(7)
C22 0.0271(8) 0.0341(10) 0.0223(7) -0.0049(7) 0.0056(6) -0.0001(7)
C23 0.0344(9) 0.0364(10) 0.0279(8) -0.0013(8) 0.0034(7) -0.0033(7)
C24 0.0497(11) 0.0360(11) 0.0375(10) -0.0006(9) 0.0111(8) -0.0062(8)
C25 0.0528(12) 0.0467(12) 0.0304(9) -0.0147(10) 0.0105(8) -0.0116(8)
C26 0.0381(10) 0.0567(13) 0.0236(8) -0.0133(9) 0.0018(7) -0.0037(8)
C27 0.0320(9) 0.0420(11) 0.0262(8) -0.0024(8) 0.0038(7) -0.0001(8)
C28 0.0316(8) 0.0311(9) 0.0208(7) 0.0036(7) 0.0013(6) 0.0033(7)
C29 0.0335(9) 0.0404(11) 0.0319(9) -0.0011(8) 0.0046(7) -0.0025(8)
C30 0.0311(10) 0.0620(14) 0.0404(11) 0.0027(9) 0.0042(8) -0.0041(10)
C31 0.0430(11) 0.0592(14) 0.0398(11) 0.0219(10) 0.0061(9) -0.0003(10)
C32 0.0596(13) 0.0363(11) 0.0349(10) 0.0142(10) 0.0048(9) -0.0003(8)
C33 0.0420(10) 0.0328(10) 0.0298(9) 0.0015(8) 0.0029(7) 0.0010(7)
C34 0.0329(9) 0.0300(9) 0.0209(7) -0.0029(7) -0.0003(6) 0.0002(7)
C35 0.0388(10) 0.0434(11) 0.0299(9) 0.0016(9) 0.0030(7) 0.0079(8)
C36 0.0589(13) 0.0457(12) 0.0336(10) 0.0047(10) 0.0030(9) 0.0161(9)
C37 0.0534(12) 0.0430(12) 0.0312(9) -0.0118(9) 0.0047(8) 0.0100(8)
C38 0.0358(10) 0.0511(12) 0.0315(9) -0.0092(9) 0.0053(7) 0.0041(8)
C39 0.0352(9) 0.0361(10) 0.0289(8) -0.0008(8) 0.0039(7) 0.0053(7)

loop_
_atom_type_symbol
_atom_type_description
_atom_type_scat_dispersion_real
_atom_type_scat_dispersion_imag
_atom_type_scat_source
C C 0.0033 0.0016 'International Tables Vol C Tables 4.2.6.8 and 6.1.1.4'
H H 0.0000 0.0000 'International Tables Vol C Tables 4.2.6.8 and 6.1.1.4'
B B 0.0013 0.0007 'International Tables Vol C Tables 4.2.6.8 and 6.1.1.4'
N N 0.0061 0.0033 'International Tables Vol C Tables 4.2.6.8 and 6.1.1.4'
Cl Cl 0.1484 0.1585 'International Tables Vol C Tables 4.2.6.8 and 6.1.1.4'
Cu Cu 0.3201 1.2651 'International Tables Vol C Tables 4.2.6.8 and 6.1.1.4'

loop_
_geom_angle_atom_site_label_1
_geom_angle_atom_site_label_2
_geom_angle_atom_site_label_3
_geom_angle_site_symmetry_1
_geom_angle_site_symmetry_3
_geom_angle
_geom_angle_publ_flag
N1 Cu1 N3 . . 163.03(6) y
N1 Cu1 N2 . . 82.34(6) y
N3 Cu1 N2 . . 81.17(6) y
N1 Cu1 Cl1 . 3_675 98.38(4) y
N3 Cu1 Cl1 . 3_675 97.16(4) y
N2 Cu1 Cl1 . 3_675 170.01(4) y
N1 Cu1 Cl1 . . 94.86(4) y
N3 Cu1 Cl1 . . 91.36(4) y
N2 Cu1 Cl1 . . 97.92(4) y
Cl1 Cu1 Cl1 3_675 . 91.960(15) y
Cu1 Cl1 Cu1 3_675 . 88.041(15) y
C1 N1 C5 . . 118.75(17) ?
C1 N1 Cu1 . . 126.67(14) ?
C5 N1 Cu1 . . 114.00(11) ?
C6 N2 C7 . . 113.21(14) ?
C6 N2 C13 . . 111.24(15) ?
C7 N2 C13 . . 109.16(13) ?
C6 N2 Cu1 . . 106.20(10) ?
C7 N2 Cu1 . . 104.50(11) ?
C13 N2 Cu1 . . 112.37(11) ?
C12 N3 C8 . . 119.01(16) ?
C12 N3 Cu1 . . 128.37(12) ?
C8 N3 Cu1 . . 112.59(12) ?
N1 C1 C2 . . 122.28(19) ?
N1 C1 H1 . . 118.9 ?
C2 C1 H1 . . 118.9 ?
C1 C2 C3 . . 119.07(18) ?
C1 C2 H2 . . 120.5 ?
C3 C2 H2 . . 120.5 ?
C2 C3 C4 . . 119.1(2) ?
C2 C3 H3 . . 120.5 ?
C4 C3 H3 . . 120.5 ?
C5 C4 C3 . . 118.9(2) ?
C5 C4 H4 . . 120.6 ?
C3 C4 H4 . . 120.6 ?
N1 C5 C4 . . 121.93(17) ?
N1 C5 C6 . . 114.73(16) ?
C4 C5 C6 . . 123.34(18) ?
N2 C6 C5 . . 108.74(15) ?
N2 C6 H6A . . 109.9 ?
C5 C6 H6A . . 109.9 ?
N2 C6 H6B . . 109.9 ?
C5 C6 H6B . . 109.9 ?
H6A C6 H6B . . 108.3 ?
N2 C7 C8 . . 107.27(14) ?
N2 C7 H7A . . 110.3 ?
C8 C7 H7A . . 110.3 ?
N2 C7 H7B . . 110.3 ?
C8 C7 H7B . . 110.3 ?
H7A C7 H7B . . 108.5 ?
N3 C8 C9 . . 121.64(18) ?
N3 C8 C7 . . 115.62(15) ?
C9 C8 C7 . . 122.74(16) ?
C10 C9 C8 . . 118.95(18) ?
C10 C9 H9 . . 120.5 ?
C8 C9 H9 . . 120.5 ?
C9 C10 C11 . . 119.47(18) ?
C9 C10 H10 . . 120.3 ?
C11 C10 H10 . . 120.3 ?
C12 C11 C10 . . 118.9(2) ?
C12 C11 H11 . . 120.5 ?
C10 C11 H11 . . 120.5 ?
N3 C12 C11 . . 121.99(18) ?
N3 C12 H12 . . 119.0 ?
C11 C12 H12 . . 119.0 ?
C14A C13 N2 . . 116.2(3) ?
N2 C13 C14 . . 112.03(17) ?
N2 C13 H13A . . 109.2 ?
C14 C13 H13A . . 109.2 ?
N2 C13 H13B . . 109.2 ?
C14 C13 H13B . . 109.2 ?
H13A C13 H13B . . 107.9 ?
C14A C13 H13C . . 108.2 ?
N2 C13 H13C . . 108.2 ?
C14A C13 H13D . . 108.2 ?
N2 C13 H13D . . 108.2 ?
H13C C13 H13D . . 107.4 ?
C15 C14 C13 . . 123.5(5) ?
C15 C14 H14 . . 118.3 ?
C13 C14 H14 . . 118.3 ?
C14 C15 H15A . . 120.0 ?
C14 C15 H15B . . 120.0 ?
H15A C15 H15B . . 120.0 ?
C15A C14A C13 . . 115.5(15) ?
C15A C14A H14A . . 122.3 ?
C13 C14A H14A . . 122.3 ?
C14A C15A H15C . . 120.0 ?
C14A C15A H15D . . 120.0 ?
H15C C15A H15D . . 120.0 ?
C34 B1 C16 . . 112.33(14) ?
C34 B1 C28 . . 110.84(14) ?
C16 B1 C28 . . 106.17(13) ?
C34 B1 C22 . . 104.35(13) ?
C16 B1 C22 . . 110.60(14) ?
C28 B1 C22 . . 112.70(14) ?
C17 C16 C21 . . 114.94(16) ?
C17 C16 B1 . . 120.84(15) ?
C21 C16 B1 . . 124.20(15) ?
C18 C17 C16 . . 123.01(19) ?
C18 C17 H17 . . 118.5 ?
C16 C17 H17 . . 118.5 ?
C19 C18 C17 . . 120.0(2) ?
C19 C18 H18 . . 120.0 ?
C17 C18 H18 . . 120.0 ?
C20 C19 C18 . . 119.11(18) ?
C20 C19 H19 . . 120.4 ?
C18 C19 H19 . . 120.4 ?
C19 C20 C21 . . 120.1(2) ?
C19 C20 H20 . . 120.0 ?
C21 C20 H20 . . 120.0 ?
C20 C21 C16 . . 122.72(19) ?
C20 C21 H21 . . 118.6 ?
C16 C21 H21 . . 118.6 ?
C23 C22 C27 . . 114.71(16) ?
C23 C22 B1 . . 124.03(15) ?
C27 C22 B1 . . 120.98(16) ?
C24 C23 C22 . . 123.39(17) ?
C24 C23 H23 . . 118.3 ?
C22 C23 H23 . . 118.3 ?
C25 C24 C23 . . 119.76(19) ?
C25 C24 H24 . . 120.1 ?
C23 C24 H24 . . 120.1 ?
C26 C25 C24 . . 118.94(18) ?
C26 C25 H25 . . 120.5 ?
C24 C25 H25 . . 120.5 ?
C25 C26 C27 . . 120.60(18) ?
C25 C26 H26 . . 119.7 ?
C27 C26 H26 . . 119.7 ?
C26 C27 C22 . . 122.59(18) ?
C26 C27 H27 . . 118.7 ?
C22 C27 H27 . . 118.7 ?
C33 C28 C29 . . 115.56(16) ?
C33 C28 B1 . . 120.13(15) ?
C29 C28 B1 . . 124.20(16) ?
C30 C29 C28 . . 122.22(19) ?
C30 C29 H29 . . 118.9 ?
C28 C29 H29 . . 118.9 ?
C31 C30 C29 . . 120.5(2) ?
C31 C30 H30 . . 119.8 ?
C29 C30 H30 . . 119.8 ?
C30 C31 C32 . . 119.13(19) ?
C30 C31 H31 . . 120.4 ?
C32 C31 H31 . . 120.4 ?
C31 C32 C33 . . 119.9(2) ?
C31 C32 H32 . . 120.0 ?
C33 C32 H32 . . 120.0 ?
C32 C33 C28 . . 122.66(19) ?
C32 C33 H33 . . 118.7 ?
C28 C33 H33 . . 118.7 ?
C35 C34 C39 . . 114.66(16) ?
C35 C34 B1 . . 123.55(15) ?
C39 C34 B1 . . 121.48(16) ?
C36 C35 C34 . . 122.96(18) ?
C36 C35 H35 . . 118.5 ?
C34 C35 H35 . . 118.5 ?
C37 C36 C35 . . 120.17(19) ?
C37 C36 H36 . . 119.9 ?
C35 C36 H36 . . 119.9 ?
C38 C37 C36 . . 118.82(18) ?
C38 C37 H37 . . 120.6 ?
C36 C37 H37 . . 120.6 ?
C37 C38 C39 . . 120.39(18) ?
C37 C38 H38 . . 119.8 ?
C39 C38 H38 . . 119.8 ?
C38 C39 C34 . . 122.96(18) ?
C38 C39 H39 . . 118.5 ?
C34 C39 H39 . . 118.5 ?

loop_
_geom_bond_atom_site_label_1
_geom_bond_atom_site_label_2
_geom_bond_site_symmetry_2
_geom_bond_distance
_geom_bond_publ_flag
Cu1 N1 . 1.9984(16) y
Cu1 N3 . 2.0024(15) y
Cu1 N2 . 2.0431(14) y
Cu1 Cl1 3_675 2.2754(5) y
Cu1 Cl1 . 2.6861(5) y
Cl1 Cu1 3_675 2.2754(5) y
N1 C1 . 1.346(2) ?
N1 C5 . 1.346(2) ?
N2 C6 . 1.481(2) ?
N2 C7 . 1.483(2) ?
N2 C13 . 1.508(2) ?
N3 C12 . 1.341(2) ?
N3 C8 . 1.347(2) ?
C1 C2 . 1.375(3) ?
C1 H1 . 0.9500 ?
C2 C3 . 1.383(3) ?
C2 H2 . 0.9500 ?
C3 C4 . 1.387(3) ?
C3 H3 . 0.9500 ?
C4 C5 . 1.384(3) ?
C4 H4 . 0.9500 ?
C5 C6 . 1.506(2) ?
C6 H6A . 0.9900 ?
C6 H6B . 0.9900 ?
C7 C8 . 1.500(3) ?
C7 H7A . 0.9900 ?
C7 H7B . 0.9900 ?
C8 C9 . 1.386(3) ?
C9 C10 . 1.373(3) ?
C9 H9 . 0.9500 ?
C10 C11 . 1.383(3) ?
C10 H10 . 0.9500 ?
C11 C12 . 1.378(3) ?
C11 H11 . 0.9500 ?
C12 H12 . 0.9500 ?
C13 C14A . 1.501(9) ?
C13 C14 . 1.512(4) ?
C13 H13A . 0.9900 ?
C13 H13B . 0.9900 ?
C13 H13C . 0.9900 ?
C13 H13D . 0.9900 ?
C14 C15 . 1.298(8) ?
C14 H14 . 0.9500 ?
C15 H15A . 0.9500 ?
C15 H15B . 0.9500 ?
C14A C15A . 1.26(2) ?
C14A H14A . 0.9500 ?
C15A H15C . 0.9500 ?
C15A H15D . 0.9500 ?
B1 C34 . 1.648(2) ?
B1 C16 . 1.649(2) ?
B1 C28 . 1.650(2) ?
B1 C22 . 1.650(3) ?
C16 C17 . 1.400(2) ?
C16 C21 . 1.402(2) ?
C17 C18 . 1.391(3) ?
C17 H17 . 0.9500 ?
C18 C19 . 1.384(3) ?
C18 H18 . 0.9500 ?
C19 C20 . 1.377(3) ?
C19 H19 . 0.9500 ?
C20 C21 . 1.398(3) ?
C20 H20 . 0.9500 ?
C21 H21 . 0.9500 ?
C22 C23 . 1.401(3) ?
C22 C27 . 1.406(2) ?
C23 C24 . 1.395(3) ?
C23 H23 . 0.9500 ?
C24 C25 . 1.383(3) ?
C24 H24 . 0.9500 ?
C25 C26 . 1.380(3) ?
C25 H25 . 0.9500 ?
C26 C27 . 1.393(3) ?
C26 H26 . 0.9500 ?
C27 H27 . 0.9500 ?
C28 C33 . 1.401(3) ?
C28 C29 . 1.401(2) ?
C29 C30 . 1.395(3) ?
C29 H29 . 0.9500 ?
C30 C31 . 1.377(3) ?
C30 H30 . 0.9500 ?
C31 C32 . 1.385(3) ?
C31 H31 . 0.9500 ?
C32 C33 . 1.394(3) ?
C32 H32 . 0.9500 ?
C33 H33 . 0.9500 ?
C34 C35 . 1.398(3) ?
C34 C39 . 1.401(2) ?
C35 C36 . 1.396(3) ?
C35 H35 . 0.9500 ?
C36 C37 . 1.380(3) ?
C36 H36 . 0.9500 ?
C37 C38 . 1.373(3) ?
C37 H37 . 0.9500 ?
C38 C39 . 1.393(3) ?
C38 H38 . 0.9500 ?
C39 H39 . 0.9500 ?

loop_
_geom_torsion_atom_site_label_1
_geom_torsion_atom_site_label_2
_geom_torsion_atom_site_label_3
_geom_torsion_atom_site_label_4
_geom_torsion
C5 N1 C1 C2 0.1(3)
Cu1 N1 C1 C2 170.78(14)
N1 C1 C2 C3 -0.6(3)
C1 C2 C3 C4 0.7(3)
C2 C3 C4 C5 -0.3(3)
C1 N1 C5 C4 0.4(3)
Cu1 N1 C5 C4 -171.48(14)
C1 N1 C5 C6 -178.74(16)
Cu1 N1 C5 C6 9.42(19)
C3 C4 C5 N1 -0.3(3)
C3 C4 C5 C6 178.75(18)
C7 N2 C6 C5 153.66(15)
C13 N2 C6 C5 -82.99(17)
Cu1 N2 C6 C5 39.56(17)
N1 C5 C6 N2 -33.5(2)
C4 C5 C6 N2 147.40(18)
C6 N2 C7 C8 -159.88(14)
C13 N2 C7 C8 75.62(18)
Cu1 N2 C7 C8 -44.77(15)
C12 N3 C8 C9 1.0(3)
Cu1 N3 C8 C9 179.30(13)
C12 N3 C8 C7 -179.71(15)
Cu1 N3 C8 C7 -1.45(19)
N2 C7 C8 N3 31.9(2)
N2 C7 C8 C9 -148.81(16)
N3 C8 C9 C10 -1.3(3)
C7 C8 C9 C10 179.47(17)
C8 C9 C10 C11 0.5(3)
C9 C10 C11 C12 0.7(3)
C8 N3 C12 C11 0.1(3)
Cu1 N3 C12 C11 -177.82(14)
C10 C11 C12 N3 -1.0(3)
C6 N2 C13 C14A 51.9(6)
C7 N2 C13 C14A 177.5(6)
Cu1 N2 C13 C14A -67.0(6)
C6 N2 C13 C14 89.7(3)
C7 N2 C13 C14 -144.7(2)
Cu1 N2 C13 C14 -29.2(3)
N2 C13 C14 C15 -115.0(3)
N2 C13 C14A C15A 112.0(9)
C34 B1 C16 C17 -159.66(15)
C28 B1 C16 C17 79.05(19)
C22 B1 C16 C17 -43.5(2)
C34 B1 C16 C21 21.9(2)
C28 B1 C16 C21 -99.42(18)
C22 B1 C16 C21 138.02(16)
C21 C16 C17 C18 -3.7(3)
B1 C16 C17 C18 177.65(16)
C16 C17 C18 C19 1.1(3)
C17 C18 C19 C20 2.2(3)
C18 C19 C20 C21 -2.6(3)
C19 C20 C21 C16 -0.3(3)
C17 C16 C21 C20 3.4(3)
B1 C16 C21 C20 -178.08(16)
C34 B1 C22 C23 100.91(18)
C16 B1 C22 C23 -20.1(2)
C28 B1 C22 C23 -138.76(16)
C34 B1 C22 C27 -72.70(18)
C16 B1 C22 C27 166.29(14)
C28 B1 C22 C27 47.6(2)
C27 C22 C23 C24 -0.8(3)
B1 C22 C23 C24 -174.80(16)
C22 C23 C24 C25 0.5(3)
C23 C24 C25 C26 0.0(3)
C24 C25 C26 C27 -0.2(3)
C25 C26 C27 C22 -0.2(3)
C23 C22 C27 C26 0.7(2)
B1 C22 C27 C26 174.85(16)
C34 B1 C28 C33 -46.5(2)
C16 B1 C28 C33 75.74(19)
C22 B1 C28 C33 -163.04(15)
C34 B1 C28 C29 137.32(17)
C16 B1 C28 C29 -100.43(18)
C22 B1 C28 C29 20.8(2)
C33 C28 C29 C30 0.9(3)
B1 C28 C29 C30 177.23(17)
C28 C29 C30 C31 0.2(3)
C29 C30 C31 C32 -1.0(3)
C30 C31 C32 C33 0.6(3)
C31 C32 C33 C28 0.6(3)
C29 C28 C33 C32 -1.3(3)
B1 C28 C33 C32 -177.77(16)
C16 B1 C34 C35 -144.98(17)
C28 B1 C34 C35 -26.4(2)
C22 B1 C34 C35 95.18(19)
C16 B1 C34 C39 41.8(2)
C28 B1 C34 C39 160.34(16)
C22 B1 C34 C39 -78.09(19)
C39 C34 C35 C36 -1.2(3)
B1 C34 C35 C36 -174.91(18)
C34 C35 C36 C37 -0.3(3)
C35 C36 C37 C38 1.3(3)
C36 C37 C38 C39 -0.6(3)
C37 C38 C39 C34 -1.1(3)
C35 C34 C39 C38 2.0(3)
B1 C34 C39 C38 175.79(17)

_cod_database_fobs_code 2019976
